data_4027858
loop_
_publ_author_name
'Erin E. Podlesny'
'Marisa C. Kozlowski'

_publ_section_title
;
 Divergent Approach to the Bisanthraquinone Natural Products: Total
 Synthesis of (S)-Bisoranjidiol and Derivatives from
 Binaphtho-para-quinones
;
_journal_name_full 'Journal of Organic Chemistry'
_journal_page_first 466
_journal_page_last 476
_journal_paper_doi 10.1021/jo302364h
_journal_volume 78
_journal_year 2013
_chemical_formula_sum 'C17 H12 O6'
_chemical_formula_weight 312.27
_space_group_IT_number 14
_symmetry_cell_setting monoclinic
_symmetry_Int_Tables_number 14
_symmetry_space_group_name_Hall '-P 2ybc'
_symmetry_space_group_name_H-M 'P 1 21/c 1'
_atom_sites_solution_hydrogens geom
_atom_sites_solution_primary direct
_audit_creation_method SHELXL-97
_cell_angle_alpha 90.00
_cell_angle_beta 97.977(4)
_cell_angle_gamma 90.00
_cell_formula_units_Z 4
_cell_length_a 5.7281(9)
_cell_length_b 26.834(4)
_cell_length_c 8.6983(14)
_cell_measurement_temperature 143(1)
_cell_volume 1324.1(4)
_computing_data_collection 'CrystalClear (Rigaku, 1999)'
_computing_data_reduction 'CrystalClear (Rigaku, 1999)'
_computing_structure_refinement 'SHELXL-97 (Sheldrick, 1997)'
_computing_structure_solution 'SIR97 (Altomare, 1999)'
_diffrn_ambient_temperature 143(1)
_diffrn_measured_fraction_theta_full 0.998
_diffrn_measured_fraction_theta_max 0.998
_diffrn_measurement_device 'CCD Area Detector'
_diffrn_measurement_device_type 'Rigaku Mercury'
_diffrn_measurement_method 'phi and omega rotations'
_diffrn_radiation_monochromator graphite
_diffrn_radiation_source 'rotating anode'
_diffrn_radiation_type MoK\a
_diffrn_radiation_wavelength 0.71073
_diffrn_reflns_av_R_equivalents 0.0266
_diffrn_reflns_av_sigmaI/netI 0.0177
_diffrn_reflns_limit_h_max 5
_diffrn_reflns_limit_h_min -6
_diffrn_reflns_limit_k_max 31
_diffrn_reflns_limit_k_min -31
_diffrn_reflns_limit_l_max 10
_diffrn_reflns_limit_l_min -10
_diffrn_reflns_number 14179
_diffrn_reflns_theta_full 25.01
_diffrn_reflns_theta_max 25.01
_diffrn_reflns_theta_min 2.81
_exptl_absorpt_coefficient_mu 0.120
_exptl_absorpt_correction_T_max 1.0000
_exptl_absorpt_correction_T_min 0.8845
_exptl_absorpt_correction_type multi-scan
_exptl_absorpt_process_details
;  Shape and scale corrections using equivalent reflections.
   Shape function based on spherical harmonics.
   Highest even and odd order for spherical harmonics:  4  and  3
   Laue group:  2/m
   Friedel opposites are equivalent.
;
_exptl_crystal_density_diffrn 1.566
_exptl_crystal_F_000 648
_exptl_crystal_size_max 0.32
_exptl_crystal_size_mid 0.18
_exptl_crystal_size_min 0.08
_refine_diff_density_max 0.325
_refine_diff_density_min -0.220
_refine_diff_density_rms 0.054
_refine_ls_extinction_method none
_refine_ls_goodness_of_fit_ref 1.068
_refine_ls_hydrogen_treatment constr
_refine_ls_matrix_type full
_refine_ls_number_parameters 213
_refine_ls_number_reflns 2327
_refine_ls_number_restraints 0
_refine_ls_restrained_S_all 1.068
_refine_ls_R_factor_all 0.0529
_refine_ls_R_factor_gt 0.0478
_refine_ls_shift/su_max 0.008
_refine_ls_shift/su_mean 0.000
_refine_ls_structure_factor_coef Fsqd
_refine_ls_weighting_details 'calc w=1/[\s^2^(Fo^2^)+(0.0831P)^2^+0.3930P] where P=(Fo^2^+2Fc^2^)/3'
_refine_ls_weighting_scheme calc
_refine_ls_wR_factor_gt 0.1310
_refine_ls_wR_factor_ref 0.1363
_reflns_number_gt 2022
_reflns_number_total 2327
_reflns_threshold_expression >2sigma(I)
_cod_data_source_file jo302364h_si_002.cif
_cod_data_source_block shelxl
_cod_original_sg_symbol_H-M 'P 21/c     '
_cod_database_code 4027858

loop_
_symmetry_equiv_pos_as_xyz
'x, y, z'
'-x, y+1/2, -z+1/2'
'-x, -y, -z'
'x, -y-1/2, z-1/2'

loop_
_atom_site_label
_atom_site_type_symbol
_atom_site_fract_x
_atom_site_fract_y
_atom_site_fract_z
_atom_site_U_iso_or_equiv
_atom_site_adp_type
_atom_site_occupancy
_atom_site_symmetry_multiplicity
_atom_site_calc_flag
_atom_site_refinement_flags
C1 C 0.4721(3) 0.35044(6) 0.18491(19) 0.0270(4) Uani 1 1 d .
C2 C 0.2826(3) 0.34122(6) 0.26880(19) 0.0284(4) Uani 1 1 d .
C3 C 0.2120(3) 0.29260(6) 0.29387(18) 0.0283(4) Uani 1 1 d .
H3 H 0.0854 0.2867 0.3477 0.038 Uiso 1 1 calc R
C4 C 0.3311(3) 0.25302(6) 0.23825(18) 0.0253(4) Uani 1 1 d .
C5 C 0.2626(3) 0.20117(6) 0.27457(18) 0.0263(4) Uani 1 1 d .
C6 C 0.3981(3) 0.15980(6) 0.22189(17) 0.0254(4) Uani 1 1 d .
C7 C 0.3447(3) 0.11054(6) 0.25951(18) 0.0281(4) Uani 1 1 d .
C8 C 0.4734(3) 0.07100(6) 0.20833(19) 0.0304(4) Uani 1 1 d .
H8 H 0.4365 0.0385 0.2330 0.040 Uiso 1 1 calc R
C9 C 0.6542(3) 0.07944(6) 0.12193(19) 0.0293(4) Uani 1 1 d .
C10 C 0.7094(3) 0.12854(6) 0.08501(19) 0.0286(4) Uani 1 1 d .
H10 H 0.8310 0.1346 0.0269 0.038 Uiso 1 1 calc R
C11 C 0.5840(3) 0.16799(6) 0.13468(17) 0.0250(4) Uani 1 1 d .
C12 C 0.6514(3) 0.21972(6) 0.09585(18) 0.0266(4) Uani 1 1 d .
C13 C 0.5210(3) 0.26145(6) 0.15466(18) 0.0249(4) Uani 1 1 d .
C14 C 0.5889(3) 0.30997(6) 0.12875(18) 0.0265(4) Uani 1 1 d .
H14 H 0.7139 0.3157 0.0733 0.035 Uiso 1 1 calc R
C15 C 0.5473(3) 0.40211(6) 0.16207(19) 0.0296(4) Uani 1 1 d .
C16 C 0.8159(3) 0.45534(6) 0.0615(2) 0.0386(4) Uani 1 1 d .
H16A H 0.6945 0.4760 0.0072 0.058 Uiso 1 1 calc R
H16B H 0.9465 0.4536 0.0034 0.058 Uiso 1 1 calc R
H16C H 0.8678 0.4693 0.1620 0.058 Uiso 1 1 calc R
C17 C 0.7959(3) 0.03690(6) 0.0705(2) 0.0369(4) Uani 1 1 d .
H17A H 0.7376 0.0060 0.1058 0.055 Uiso 1 1 calc R
H17B H 0.9584 0.0409 0.1135 0.055 Uiso 1 1 calc R
H17C H 0.7822 0.0366 -0.0408 0.055 Uiso 1 1 calc R
O1 O 0.4571(2) 0.43846(4) 0.21487(15) 0.0398(4) Uani 1 1 d .
O2 O 0.7240(2) 0.40579(4) 0.07922(14) 0.0337(3) Uani 1 1 d .
O3 O 0.1654(2) 0.37838(5) 0.32953(15) 0.0380(3) Uani 1 1 d .
H3A H 0.2225 0.4053 0.3098 0.057 Uiso 1 1 calc R
O4 O 0.0982(2) 0.19378(4) 0.34974(14) 0.0345(3) Uani 1 1 d .
O5 O 0.1754(2) 0.09968(5) 0.34731(15) 0.0365(3) Uani 1 1 d .
H5 H 0.1077 0.1254 0.3667 0.055 Uiso 1 1 calc R
O6 O 0.8100(2) 0.22713(5) 0.01845(15) 0.0388(4) Uani 1 1 d .

loop_
_atom_site_aniso_label
_atom_site_aniso_U_11
_atom_site_aniso_U_22
_atom_site_aniso_U_33
_atom_site_aniso_U_23
_atom_site_aniso_U_13
_atom_site_aniso_U_12
C1 0.0315(8) 0.0236(9) 0.0256(8) 0.0000(6) 0.0029(6) 0.0004(6)
C2 0.0326(8) 0.0255(9) 0.0272(8) -0.0033(7) 0.0045(6) 0.0048(6)
C3 0.0278(8) 0.0301(9) 0.0277(9) -0.0009(7) 0.0065(6) 0.0007(6)
C4 0.0271(8) 0.0249(9) 0.0236(8) -0.0003(6) 0.0027(6) -0.0007(6)
C5 0.0272(8) 0.0286(9) 0.0232(8) 0.0003(6) 0.0047(6) -0.0012(6)
C6 0.0291(8) 0.0246(8) 0.0223(8) -0.0004(6) 0.0031(6) -0.0007(6)
C7 0.0312(8) 0.0275(9) 0.0258(8) 0.0013(7) 0.0049(6) -0.0042(6)
C8 0.0361(9) 0.0225(8) 0.0319(9) 0.0016(7) 0.0024(7) -0.0019(6)
C9 0.0339(9) 0.0249(9) 0.0283(9) -0.0023(7) 0.0012(6) 0.0023(6)
C10 0.0308(8) 0.0267(9) 0.0290(8) -0.0011(7) 0.0062(6) 0.0006(6)
C11 0.0279(8) 0.0246(9) 0.0224(8) 0.0003(6) 0.0026(6) 0.0002(6)
C12 0.0291(8) 0.0261(9) 0.0253(8) 0.0006(6) 0.0067(6) 0.0004(6)
C13 0.0279(8) 0.0241(9) 0.0231(8) -0.0002(6) 0.0042(6) 0.0013(6)
C14 0.0293(8) 0.0264(9) 0.0243(8) -0.0003(6) 0.0050(6) 0.0005(6)
C15 0.0359(9) 0.0249(9) 0.0275(9) -0.0013(7) 0.0026(7) 0.0005(7)
C16 0.0462(10) 0.0231(9) 0.0487(11) 0.0005(8) 0.0142(8) -0.0051(7)
C17 0.0427(10) 0.0255(9) 0.0429(10) -0.0022(8) 0.0070(8) 0.0037(7)
O1 0.0514(8) 0.0226(7) 0.0480(8) -0.0048(5) 0.0159(6) 0.0020(5)
O2 0.0412(7) 0.0212(6) 0.0407(7) 0.0000(5) 0.0133(5) -0.0024(5)
O3 0.0427(7) 0.0258(7) 0.0487(8) -0.0054(6) 0.0179(6) 0.0040(5)
O4 0.0356(7) 0.0313(7) 0.0400(7) -0.0004(5) 0.0170(5) -0.0019(5)
O5 0.0412(7) 0.0287(7) 0.0430(8) 0.0038(5) 0.0180(5) -0.0036(5)
O6 0.0443(7) 0.0287(7) 0.0494(8) 0.0027(6) 0.0273(6) 0.0012(5)

loop_
_atom_type_symbol
_atom_type_description
_atom_type_scat_dispersion_real
_atom_type_scat_dispersion_imag
_atom_type_scat_source
C C 0.0033 0.0016 'International Tables Vol C Tables 4.2.6.8 and 6.1.1.4'
H H 0.0000 0.0000 'International Tables Vol C Tables 4.2.6.8 and 6.1.1.4'
O O 0.0106 0.0060 'International Tables Vol C Tables 4.2.6.8 and 6.1.1.4'

loop_
_geom_angle_atom_site_label_1
_geom_angle_atom_site_label_2
_geom_angle_atom_site_label_3
_geom_angle
C14 C1 C2 118.95(15)
C14 C1 C15 121.36(15)
C2 C1 C15 119.67(14)
O3 C2 C3 117.39(15)
O3 C2 C1 122.18(15)
C3 C2 C1 120.42(14)
C4 C3 C2 119.74(15)
C3 C4 C13 120.68(15)
C3 C4 C5 118.98(14)
C13 C4 C5 120.28(14)
O4 C5 C6 121.36(15)
O4 C5 C4 120.29(14)
C6 C5 C4 118.33(13)
C7 C6 C11 118.53(14)
C7 C6 C5 119.89(14)
C11 C6 C5 121.58(14)
O5 C7 C8 117.95(15)
O5 C7 C6 122.18(15)
C8 C7 C6 119.85(15)
C9 C8 C7 121.13(15)
C8 C9 C10 119.28(15)
C8 C9 C17 120.95(15)
C10 C9 C17 119.75(15)
C11 C10 C9 120.28(15)
C10 C11 C6 120.92(15)
C10 C11 C12 118.66(14)
C6 C11 C12 120.41(14)
O6 C12 C13 121.26(15)
O6 C12 C11 120.84(14)
C13 C12 C11 117.89(13)
C14 C13 C4 119.30(15)
C14 C13 C12 119.28(14)
C4 C13 C12 121.42(14)
C13 C14 C1 120.91(15)
O1 C15 O2 122.65(15)
O1 C15 C1 123.58(15)
O2 C15 C1 113.77(14)
C15 O2 C16 116.32(13)

loop_
_geom_bond_atom_site_label_1
_geom_bond_atom_site_label_2
_geom_bond_distance
C1 C14 1.399(2)
C1 C2 1.411(2)
C1 C15 1.474(2)
C2 O3 1.3499(19)
C2 C3 1.392(2)
C3 C4 1.385(2)
C4 C13 1.408(2)
C4 C5 1.491(2)
C5 O4 1.2346(19)
C5 C6 1.464(2)
C6 C7 1.405(2)
C6 C11 1.408(2)
C7 O5 1.3468(19)
C7 C8 1.400(2)
C8 C9 1.380(2)
C9 C10 1.403(2)
C9 C17 1.504(2)
C10 C11 1.382(2)
C11 C12 1.492(2)
C12 O6 1.2198(19)
C12 C13 1.476(2)
C13 C14 1.386(2)
C15 O1 1.223(2)
C15 O2 1.325(2)
C16 O2 1.446(2)

loop_
_geom_hbond_atom_site_label_D
_geom_hbond_atom_site_label_H
_geom_hbond_atom_site_label_A
_geom_hbond_distance_DH
_geom_hbond_distance_HA
_geom_hbond_distance_DA
_geom_hbond_angle_DHA
O3 H3A O1 0.82 1.89 2.6168(17) 146.4
